data_1514103
loop_
_publ_author_name
'Norrestam, R.'

_publ_section_title
;
 Alpha-manganese(III) oxide - a C-type sesquioxide of orthorhombic
 symmetry
;
_journal_coden_ASTM ACSAA4
_journal_name_full 'Acta Chemica Scandinavica (1-27,1973-42,1988)'
_journal_page_first 2871
_journal_page_last 2884
_journal_paper_doi 10.3891/acta.chem.scand.21-2871
_journal_volume 21
_journal_year 1967
_chemical_formula_structural 'Mn2 O3'
_chemical_formula_sum 'Mn2 O3'
_chemical_name_systematic 'Manganese(III) Oxide - Alpha'
_space_group_IT_number 61
_symmetry_Int_Tables_number 61
_symmetry_space_group_name_Hall '-P 2ac 2ab'
_symmetry_space_group_name_H-M 'P b c a'
_audit_creation_date 1980/01/01
_audit_update_record 2006/04/01
_cell_angle_alpha 90.
_cell_angle_beta 90.
_cell_angle_gamma 90.
_cell_formula_units_Z 16
_cell_length_a 9.4118(8)
_cell_length_b 9.4177(7)
_cell_length_c 9.4233(7)
_cell_volume 835.26(11)
_refine_ls_R_factor_all 0.03
_cod_data_source_file 'data_Mn2O3melanie024342.cif'
_cod_data_source_block /var/www/cod/tmp/uploads/1395935450.05-D290F29E9218B844.cif
_cod_original_cell_volume 835.26
_cod_database_code 1514103

loop_
_symmetry_equiv_pos_site_id
_symmetry_equiv_pos_as_xyz
1 'x+1/2, y, -z+1/2'
2 'x, -y+1/2, z+1/2'
3 '-x+1/2, y+1/2, z'
4 '-x, -y, -z'
5 '-x+1/2, -y, z+1/2'
6 '-x, y+1/2, -z+1/2'
7 'x+1/2, -y+1/2, -z'
8 'x, y, z'

loop_
_atom_site_label
_atom_site_type_symbol
_atom_site_symmetry_multiplicity
_atom_site_Wyckoff_symbol
_atom_site_fract_x
_atom_site_fract_y
_atom_site_fract_z
_atom_site_occupancy
_atom_site_attached_hydrogens
Mn1 Mn3+ 4 a 0 0 0 1. 0
Mn2 Mn3+ 4 b 0.5 0.5 0.5 1. 0
Mn3 Mn3+ 8 c 0.28469(7) 0.99377(12) 0.25240(25) 1. 0
Mn4 Mn3+ 8 c 0.00448(13) 0.24602(15) 0.28494(7) 1. 0
Mn5 Mn3+ 8 c 0.25285(15) 0.28531(6) 0.00134(16) 1. 0
O1 O2- 8 c 0.13378(59) 0.15082(48) 0.91546(71) 1. 0
O2 O2- 8 c 0.14472(60) 0.91494(49) 0.12817(58) 1. 0
O3 O2- 8 c 0.91968(65) 0.12400(45) 0.14574(81) 1. 0
O4 O2- 8 c 0.62466(63) 0.64529(53) 0.41718(66) 1. 0
O5 O2- 8 c 0.64856(66) 0.42004(44) 0.62737(70) 1. 0
O6 O2- 8 c 0.41156(63) 0.63450(47) 0.64916(90) 1. 0

loop_
_atom_type_symbol
_atom_type_oxidation_number
Mn3+ 3
O2- -2

loop_
_citation_id
_citation_journal_full
_citation_year
_citation_journal_volume
_citation_page_first
_citation_page_last
_citation_journal_id_ASTM
primary 'Acta Chemica Scandinavica (1-27,1973-42,1988)' 1967 21 2871 2884 ACSAA4
2 'Golden Book of Phase Transitions, Wroclaw' 2002 1 1 123 GBOPT5
